data_4115957
loop_
_publ_author_name
'Shu-Yan Yu'
'Takahiro Kusukawa'
'Kumar Biradha'
'Makoto Fujita'

_publ_section_title
;
 Hydrophobic Assembling of a Coordination Nanobowl into a Dimeric Capsule
 Which Can Accommodate up to Six Large Organic Molecules
;
_journal_name_full 'Journal of the American Chemical Society'
_journal_page_first 2665
_journal_page_last 2666
_journal_paper_doi 10.1021/ja994014k
_journal_volume 122
_journal_year 2000
_chemical_formula_sum 'C126 H132 N48 O36 Pd6'
_chemical_formula_weight 3533.20
_chemical_name_systematic
; 

 ? 

;
_space_group_IT_number 14
_symmetry_cell_setting monoclinic
_symmetry_space_group_name_Hall '-P 2ybc'
_symmetry_space_group_name_H-M 'P 1 21/c 1'
_atom_sites_solution_hydrogens geom
_atom_sites_solution_primary direct
_atom_sites_solution_secondary difmap
_audit_creation_method SHELXL-97
_cell_angle_alpha 90.00
_cell_angle_beta 100.079(7)
_cell_angle_gamma 90.00
_cell_formula_units_Z 4
_cell_length_a 20.182(7)
_cell_length_b 36.508(13)
_cell_length_c 25.441(9)
_cell_measurement_temperature 193(2)
_cell_volume 18456(11)
_computing_structure_refinement 'SHELXL-97 (Sheldrick, 1997)'
_computing_structure_solution 'SHELXS-97 (Sheldrick, 1990)'
_diffrn_ambient_temperature 193(2)
_diffrn_measured_fraction_theta_full 0.963
_diffrn_measured_fraction_theta_max 0.963
_diffrn_radiation_monochromator graphite
_diffrn_radiation_source 'fine-focus sealed tube'
_diffrn_radiation_type MoK\a
_diffrn_radiation_wavelength 0.71073
_diffrn_reflns_av_R_equivalents 0.1353
_diffrn_reflns_av_sigmaI/netI 0.1261
_diffrn_reflns_limit_h_max 22
_diffrn_reflns_limit_h_min -24
_diffrn_reflns_limit_k_max 22
_diffrn_reflns_limit_k_min -43
_diffrn_reflns_limit_l_max 30
_diffrn_reflns_limit_l_min -28
_diffrn_reflns_number 75108
_diffrn_reflns_theta_full 25.00
_diffrn_reflns_theta_max 25.00
_diffrn_reflns_theta_min 1.17
_exptl_absorpt_coefficient_mu 0.646
_exptl_absorpt_correction_T_max 0.9093
_exptl_absorpt_correction_T_min 0.8817
_exptl_crystal_density_diffrn 1.272
_exptl_crystal_F_000 7152
_exptl_crystal_size_max 0.20
_exptl_crystal_size_mid 0.20
_exptl_crystal_size_min 0.15
_refine_diff_density_max 1.459
_refine_diff_density_min -0.750
_refine_diff_density_rms 0.185
_refine_ls_extinction_method none
_refine_ls_goodness_of_fit_ref 1.558
_refine_ls_hydrogen_treatment mixed
_refine_ls_matrix_type fullcycle
_refine_ls_number_parameters 2170
_refine_ls_number_reflns 31272
_refine_ls_number_restraints 0
_refine_ls_restrained_S_all 1.558
_refine_ls_R_factor_all 0.2554
_refine_ls_R_factor_gt 0.1471
_refine_ls_shift/su_max 3.725
_refine_ls_shift/su_mean 0.422
_refine_ls_structure_factor_coef Fsqd
_refine_ls_weighting_details 'calc w=1/[\s^2^(Fo^2^)+(0.1000P)^2^+0.0000P] where P=(Fo^2^+2Fc^2^)/3'
_refine_ls_weighting_scheme calc
_refine_ls_wR_factor_gt 0.3220
_refine_ls_wR_factor_ref 0.3508
_reflns_number_gt 14234
_reflns_number_total 31272
_reflns_threshold_expression >2sigma(I)
_cod_data_source_file ja994014k_2.cif
_cod_data_source_block bk65ku
_cod_database_code 4115957

loop_
_symmetry_equiv_pos_as_xyz
'x, y, z'
'-x, y+1/2, -z+1/2'
'-x, -y, -z'
'x, -y-1/2, z-1/2'

loop_
_atom_site_label
_atom_site_type_symbol
_atom_site_fract_x
_atom_site_fract_y
_atom_site_fract_z
_atom_site_U_iso_or_equiv
_atom_site_adp_type
_atom_site_occupancy
_atom_site_symmetry_multiplicity
_atom_site_calc_flag
_atom_site_refinement_flags
Pd1 Pd 1.11393(5) 0.18984(3) 0.23315(5) 0.0684(3) Uani 1 1 d .
Pd2 Pd 0.86697(6) -0.06772(3) 0.03851(4) 0.0753(3) Uani 1 1 d .
Pd3 Pd 1.13604(6) -0.16395(3) 0.17414(5) 0.0773(4) Uani 1 1 d .
Pd4 Pd 0.58139(7) -0.15787(4) 0.35688(6) 0.0985(5) Uani 1 1 d .
Pd5 Pd 0.57141(7) 0.12307(4) 0.18202(6) 0.0996(4) Uani 1 1 d .
Pd6 Pd 0.57865(8) 0.19350(4) 0.43931(7) 0.1148(5) Uani 1 1 d .
N11A N 0.7817(6) 0.1659(3) 0.3326(4) 0.070(3) Uani 1 1 d .
N12A N 0.8849(5) 0.1855(3) 0.3839(5) 0.074(3) Uani 1 1 d .
N13A N 0.8825(5) 0.1631(3) 0.2960(4) 0.063(3) Uani 1 1 d .
C11A C 0.8148(6) 0.1594(3) 0.2933(5) 0.064(3) Uani 1 1 d .
C12A C 0.8183(7) 0.1792(4) 0.3765(6) 0.069(4) Uani 1 1 d .
C13A C 0.9142(7) 0.1779(3) 0.3413(5) 0.063(3) Uani 1 1 d .
N21A N 1.0793(5) 0.1898(2) 0.3016(5) 0.069(3) Uani 1 1 d .
C21A C 0.9866(6) 0.1856(3) 0.3473(5) 0.061(3) Uani 1 1 d .
C22A C 1.0155(6) 0.1825(3) 0.3030(6) 0.066(3) Uani 1 1 d .
H22A H 0.9879 0.1746 0.2708 0.079 Uiso 1 1 calc R
C23A C 1.1190(8) 0.2005(4) 0.3485(7) 0.084(4) Uani 1 1 d .
H23A H 1.1652 0.2055 0.3488 0.101 Uiso 1 1 calc R
C24A C 1.0937(8) 0.2042(4) 0.3951(7) 0.092(5) Uani 1 1 d .
H24A H 1.1216 0.2120 0.4271 0.111 Uiso 1 1 calc R
C25A C 1.0240(7) 0.1961(4) 0.3938(6) 0.075(4) Uani 1 1 d .
H25A H 1.0047 0.1981 0.4252 0.090 Uiso 1 1 calc R
N31A N 0.6742(6) 0.1263(3) 0.1940(5) 0.083(3) Uani 1 1 d .
C31A C 0.7785(7) 0.1444(4) 0.2453(6) 0.069(4) Uani 1 1 d .
C32A C 0.7089(7) 0.1391(4) 0.2392(5) 0.073(4) Uani 1 1 d .
H32A H 0.6862 0.1448 0.2679 0.088 Uiso 1 1 calc R
C33A C 0.7056(10) 0.1162(6) 0.1521(7) 0.121(7) Uani 1 1 d .
H33A H 0.6800 0.1069 0.1200 0.145 Uiso 1 1 calc R
C34A C 0.7748(8) 0.1199(6) 0.1575(7) 0.110(6) Uani 1 1 d .
H34A H 0.7974 0.1118 0.1298 0.131 Uiso 1 1 calc R
C35A C 0.8099(8) 0.1350(5) 0.2023(6) 0.100(6) Uani 1 1 d .
H35A H 0.8567 0.1394 0.2047 0.120 Uiso 1 1 calc R
N41A N 0.6788(7) 0.1947(3) 0.4521(5) 0.089(4) Uani 1 1 d .
C41A C 0.7808(8) 0.1883(4) 0.4215(6) 0.083(4) Uani 1 1 d .
C42A C 0.7128(8) 0.1864(4) 0.4131(6) 0.083(4) Uani 1 1 d .
H42A H 0.6890 0.1790 0.3792 0.100 Uiso 1 1 calc R
C43A C 0.7142(11) 0.2052(5) 0.4985(8) 0.123(7) Uani 1 1 d .
H43A H 0.6897 0.2120 0.5256 0.148 Uiso 1 1 calc R
C44A C 0.7832(11) 0.2070(6) 0.5108(8) 0.132(7) Uani 1 1 d .
H44A H 0.8052 0.2125 0.5460 0.158 Uiso 1 1 calc R
C45A C 0.8186(9) 0.2008(6) 0.4719(8) 0.120(6) Uani 1 1 d .
H45A H 0.8659 0.2044 0.4771 0.144 Uiso 1 1 calc R
N11B N 1.0879(6) -0.0200(3) 0.1745(5) 0.071(3) Uani 1 1 d .
N12B N 1.0793(6) 0.0447(3) 0.1859(5) 0.071(3) Uani 1 1 d .
N13B N 1.1807(5) 0.0131(3) 0.2205(5) 0.066(3) Uani 1 1 d .
C11B C 1.1489(7) -0.0177(3) 0.1995(6) 0.069(4) Uani 1 1 d .
C12B C 1.0549(7) 0.0128(3) 0.1671(5) 0.069(4) Uani 1 1 d .
C13B C 1.1430(7) 0.0426(4) 0.2128(6) 0.073(4) Uani 1 1 d .
N21B N 1.1887(6) -0.1174(3) 0.1992(5) 0.083(4) Uani 1 1 d .
C21B C 1.1855(6) -0.0530(3) 0.2070(6) 0.067(4) Uani 1 1 d .
C22B C 1.1557(7) -0.0844(3) 0.1899(5) 0.062(3) Uani 1 1 d .
H22B H 1.1107 -0.0841 0.1709 0.074 Uiso 1 1 calc R
C23B C 1.2508(7) -0.1179(4) 0.2227(9) 0.112(7) Uani 1 1 d .
H23B H 1.2728 -0.1409 0.2282 0.135 Uiso 1 1 calc R
C24B C 1.2857(9) -0.0881(5) 0.2397(10) 0.131(8) Uani 1 1 d .
H24B H 1.3315 -0.0897 0.2564 0.158 Uiso 1 1 calc R
C25B C 1.2521(9) -0.0530(4) 0.2322(9) 0.110(6) Uani 1 1 d .
H25B H 1.2747 -0.0309 0.2441 0.132 Uiso 1 1 calc R
N31B N 0.8980(6) -0.0209(3) 0.0753(4) 0.067(3) Uani 1 1 d .
C31B C 0.9859(7) 0.0129(3) 0.1344(5) 0.065(4) Uani 1 1 d .
C32B C 0.9566(8) -0.0190(3) 0.1083(5) 0.073(4) Uani 1 1 d .
H32B H 0.9813 -0.0411 0.1151 0.088 Uiso 1 1 calc R
C33B C 0.8664(7) 0.0105(4) 0.0692(6) 0.071(4) Uani 1 1 d .
H33B H 0.8236 0.0110 0.0467 0.085 Uiso 1 1 calc R
C34B C 0.8887(8) 0.0413(4) 0.0914(7) 0.087(5) Uani 1 1 d .
H34B H 0.8617 0.0626 0.0837 0.104 Uiso 1 1 calc R
C35B C 0.9492(7) 0.0444(3) 0.1252(5) 0.071(4) Uani 1 1 d .
H35B H 0.9646 0.0671 0.1413 0.085 Uiso 1 1 calc R
N41B N 1.1644(6) 0.1425(3) 0.2501(6) 0.091(4) Uani 1 1 d .
C41B C 1.1725(7) 0.0776(3) 0.2361(6) 0.066(4) Uani 1 1 d .
C42B C 1.1396(7) 0.1100(4) 0.2295(7) 0.081(4) Uani 1 1 d .
H42B H 1.0956 0.1100 0.2088 0.098 Uiso 1 1 calc R
C43B C 1.2231(8) 0.1424(5) 0.2809(9) 0.119(7) Uani 1 1 d .
H43B H 1.2413 0.1648 0.2960 0.143 Uiso 1 1 calc R
C44B C 1.2600(8) 0.1100(4) 0.2923(9) 0.113(6) Uani 1 1 d .
H44B H 1.3019 0.1104 0.3160 0.136 Uiso 1 1 calc R
C45B C 1.2360(8) 0.0780(5) 0.2695(7) 0.098(5) Uani 1 1 d .
H45B H 1.2617 0.0561 0.2760 0.118 Uiso 1 1 calc R
N11C N 0.9000(5) -0.1307(3) 0.2327(4) 0.068(3) Uani 1 1 d .
N12C N 0.7960(6) -0.1354(3) 0.2615(5) 0.073(3) Uani 1 1 d .
N13C N 0.8942(6) -0.1578(3) 0.3145(4) 0.066(3) Uani 1 1 d .
C11C C 0.9273(6) -0.1479(3) 0.2756(5) 0.056(3) Uani 1 1 d .
C12C C 0.8290(7) -0.1507(3) 0.3051(6) 0.069(4) Uani 1 1 d .
C13C C 0.8360(7) -0.1246(3) 0.2259(6) 0.071(4) Uani 1 1 d .
N21C N 1.0924(6) -0.1628(3) 0.2403(5) 0.076(3) Uani 1 1 d .
C21C C 0.9968(7) -0.1559(3) 0.2812(5) 0.062(3) Uani 1 1 d .
C22C C 1.0290(6) -0.1532(3) 0.2391(6) 0.065(3) Uani 1 1 d .
H22C H 1.0046 -0.1439 0.2065 0.078 Uiso 1 1 calc R
C23C C 1.1317(9) -0.1762(4) 0.2891(7) 0.092(5) Uani 1 1 d .
H23C H 1.1770 -0.1837 0.2907 0.110 Uiso 1 1 calc R
C24C C 1.0996(8) -0.1778(4) 0.3356(6) 0.090(5) Uani 1 1 d .
H24C H 1.1232 -0.1854 0.3695 0.108 Uiso 1 1 calc R
C25C C 1.0347(8) -0.1680(4) 0.3281(7) 0.092(5) Uani 1 1 d .
H25C H 1.0127 -0.1697 0.3581 0.110 Uiso 1 1 calc R
N31C N 0.6793(8) -0.1655(3) 0.3727(5) 0.090(4) Uani 1 1 d .
C31C C 0.7903(8) -0.1621(3) 0.3473(6) 0.077(4) Uani 1 1 d .
C32C C 0.7200(8) -0.1574(3) 0.3371(6) 0.073(4) Uani 1 1 d .
H32C H 0.6998 -0.1480 0.3032 0.087 Uiso 1 1 calc R
C33C C 0.7113(9) -0.1801(5) 0.4174(7) 0.096(5) Uani 1 1 d .
H33C H 0.6844 -0.1868 0.4430 0.116 Uiso 1 1 calc R
C34C C 0.7810(10) -0.1869(4) 0.4313(6) 0.098(5) Uani 1 1 d .
H34C H 0.8005 -0.1976 0.4645 0.118 Uiso 1 1 calc R
C35C C 0.8196(8) -0.1765(4) 0.3925(6) 0.077(4) Uani 1 1 d .
H35C H 0.8670 -0.1801 0.3992 0.093 Uiso 1 1 calc R
N41C N 0.8094(5) -0.0788(3) 0.0923(4) 0.065(3) Uani 1 1 d .
C41C C 0.7994(7) -0.1064(4) 0.1761(6) 0.072(4) Uani 1 1 d .
C42C C 0.8381(6) -0.0951(4) 0.1390(5) 0.067(3) Uani 1 1 d .
H42C H 0.8854 -0.0989 0.1462 0.080 Uiso 1 1 calc R
C43C C 0.7453(8) -0.0737(4) 0.0840(7) 0.093(5) Uani 1 1 d .
H43C H 0.7268 -0.0615 0.0518 0.112 Uiso 1 1 calc R
C44C C 0.7003(9) -0.0841(6) 0.1167(7) 0.114(6) Uani 1 1 d .
H44C H 0.6532 -0.0797 0.1086 0.137 Uiso 1 1 calc R
C45C C 0.7333(8) -0.1021(5) 0.1643(7) 0.101(5) Uani 1 1 d .
H45C H 0.7065 -0.1114 0.1885 0.122 Uiso 1 1 calc R
N11D N 0.5828(6) -0.0102(3) 0.3569(5) 0.083(3) Uani 1 1 d .
N12D N 0.5854(6) 0.0130(4) 0.4461(5) 0.080(3) Uani 1 1 d .
N13D N 0.5771(6) 0.0534(3) 0.3721(5) 0.079(3) Uani 1 1 d .
C11D C 0.5778(6) 0.0239(4) 0.3416(6) 0.078(4) Uani 1 1 d .
C12D C 0.5841(7) -0.0145(4) 0.4118(6) 0.083(4) Uani 1 1 d .
C13D C 0.5794(6) 0.0464(4) 0.4231(6) 0.080(4) Uani 1 1 d .
N21D N 0.5740(6) 0.0709(4) 0.2116(6) 0.096(4) Uani 1 1 d .
C21D C 0.5759(7) 0.0300(4) 0.2842(7) 0.085(5) Uani 1 1 d .
C22D C 0.5743(7) 0.0644(5) 0.2638(6) 0.084(4) Uani 1 1 d .
H22D H 0.5733 0.0846 0.2871 0.101 Uiso 1 1 calc R
C23D C 0.5697(10) 0.0423(5) 0.1785(7) 0.110(6) Uani 1 1 d .
H23D H 0.5686 0.0463 0.1414 0.132 Uiso 1 1 calc R
C24D C 0.5667(11) 0.0056(6) 0.1977(9) 0.132(7) Uani 1 1 d .
H24D H 0.5631 -0.0146 0.1738 0.158 Uiso 1 1 calc R
C25D C 0.5693(9) 0.0005(5) 0.2495(7) 0.103(5) Uani 1 1 d .
H25D H 0.5665 -0.0237 0.2630 0.124 Uiso 1 1 calc R
N31D N 0.5897(6) -0.1178(3) 0.4124(5) 0.080(3) Uani 1 1 d .
C31D C 0.5871(6) -0.0541(4) 0.4309(6) 0.072(4) Uani 1 1 d .
C32D C 0.5859(7) -0.0828(5) 0.3966(6) 0.084(4) Uani 1 1 d .
H32D H 0.5820 -0.0777 0.3595 0.101 Uiso 1 1 calc R
C33D C 0.5901(8) -0.1256(5) 0.4623(8) 0.101(5) Uani 1 1 d .
H33D H 0.5879 -0.1505 0.4726 0.121 Uiso 1 1 calc R
C34D C 0.5936(9) -0.0986(5) 0.5006(7) 0.105(6) Uani 1 1 d .
H34D H 0.5972 -0.1045 0.5373 0.126 Uiso 1 1 calc R
C35D C 0.5917(8) -0.0624(5) 0.4838(7) 0.102(5) Uani 1 1 d .
H35D H 0.5935 -0.0433 0.5093 0.122 Uiso 1 1 calc R
N41D N 0.5796(7) 0.1415(4) 0.4692(6) 0.096(4) Uani 1 1 d .
C41D C 0.5795(7) 0.0765(4) 0.4591(6) 0.080(4) Uani 1 1 d .
C42D C 0.5758(7) 0.1114(4) 0.4384(6) 0.082(4) Uani 1 1 d .
H42D H 0.5704 0.1144 0.4008 0.098 Uiso 1 1 calc R
C43D C 0.5810(10) 0.1353(6) 0.5201(8) 0.125(7) Uani 1 1 d .
H43D H 0.5778 0.1561 0.5421 0.150 Uiso 1 1 calc R
C44D C 0.5865(10) 0.1019(5) 0.5445(8) 0.110(6) Uani 1 1 d .
H44D H 0.5910 0.0999 0.5822 0.132 Uiso 1 1 calc R
C45D C 0.5854(9) 0.0707(5) 0.5127(7) 0.105(6) Uani 1 1 d .
H45D H 0.5887 0.0468 0.5276 0.126 Uiso 1 1 calc R
N1A N 1.1429(9) 0.1929(4) 0.1614(7) 0.101(4) Uani 1 1 d .
H1A1 H 1.187(9) 0.186(4) 0.164(7) 0.121 Uiso 1 1 calc .
H1A2 H 1.117(8) 0.178(5) 0.137(7) 0.121 Uiso 1 1 calc .
N2A N 1.0701(7) 0.2381(3) 0.2123(5) 0.079(3) Uani 1 1 d .
H2A1 H 1.027(7) 0.238(4) 0.219(5) 0.095 Uiso 1 1 calc .
H2A2 H 1.093(7) 0.256(4) 0.233(6) 0.095 Uiso 1 1 calc .
C1A C 1.1330(12) 0.2316(6) 0.1443(9) 0.115(6) Uani 1 1 d .
H1A3 H 1.171(9) 0.247(5) 0.163(7) 0.138 Uiso 1 1 calc .
H1A4 H 1.133(9) 0.234(5) 0.105(8) 0.138 Uiso 1 1 calc .
C2A C 1.0694(12) 0.2456(5) 0.1564(8) 0.112(6) Uani 1 1 d .
H2A3 H 1.031(9) 0.233(5) 0.134(7) 0.134 Uiso 1 1 calc .
H2A4 H 1.066(9) 0.272(5) 0.149(7) 0.134 Uiso 1 1 calc .
N1B N 0.8347(10) -0.1126(4) -0.0065(5) 0.109(5) Uani 1 1 d .
H1B1 H 0.833(9) -0.133(5) 0.015(7) 0.131 Uiso 1 1 calc .
H1B2 H 0.793(9) -0.108(5) -0.026(7) 0.131 Uiso 1 1 calc .
N2B N 0.9256(9) -0.0604(5) -0.0171(6) 0.103(4) Uani 1 1 d .
H2B1 H 0.918(8) -0.038(5) -0.033(7) 0.124 Uiso 1 1 calc .
H2B2 H 0.970(9) -0.062(5) -0.001(7) 0.124 Uiso 1 1 calc .
C1B C 0.8798(17) -0.1190(7) -0.0400(10) 0.155(10) Uani 1 1 d .
H1B3 H 0.856(11) -0.133(6) -0.071(9) 0.187 Uiso 1 1 calc .
H1B4 H 0.916(12) -0.135(6) -0.021(9) 0.187 Uiso 1 1 calc .
C2B C 0.910(2) -0.0891(7) -0.0579(9) 0.175(13) Uani 1 1 d .
H2B3 H 0.880(13) -0.079(7) -0.089(11) 0.209 Uiso 1 1 calc .
H2B4 H 0.952(13) -0.097(7) -0.070(11) 0.209 Uiso 1 1 calc .
N1C N 1.1746(10) -0.1670(4) 0.1070(8) 0.120(5) Uani 1 1 d .
H1C1 H 1.158(9) -0.149(5) 0.084(7) 0.144 Uiso 1 1 calc .
H1C2 H 1.221(10) -0.165(5) 0.115(8) 0.144 Uiso 1 1 calc .
N2C N 1.0845(9) -0.2102(3) 0.1464(6) 0.094(4) Uani 1 1 d .
H2C1 H 1.098(8) -0.230(4) 0.169(6) 0.113 Uiso 1 1 calc .
H2C2 H 1.039(8) -0.207(4) 0.145(6) 0.113 Uiso 1 1 calc .
C1C C 1.156(2) -0.2026(8) 0.0831(14) 0.203(14) Uani 1 1 d .
H1C3 H 1.151(15) -0.200(8) 0.044(11) 0.243 Uiso 1 1 calc .
H1C4 H 1.193(14) -0.220(8) 0.095(12) 0.243 Uiso 1 1 calc .
C2C C 1.0988(16) -0.2174(6) 0.0943(8) 0.134(8) Uani 1 1 d .
H2C3 H 1.101(10) -0.244(6) 0.090(8) 0.161 Uiso 1 1 calc .
H2C4 H 1.061(10) -0.208(6) 0.068(8) 0.161 Uiso 1 1 calc .
N1D N 0.5701(12) -0.1965(6) 0.2987(9) 0.156(7) Uani 1 1 d .
H1D1 H 0.588(12) -0.188(6) 0.270(9) 0.187 Uiso 1 1 calc .
H1D2 H 0.592(12) -0.218(6) 0.311(9) 0.187 Uiso 1 1 calc .
N2D N 0.4797(9) -0.1503(6) 0.3334(9) 0.132(6) Uani 1 1 d .
H2D1 H 0.457(11) -0.161(5) 0.358(8) 0.158 Uiso 1 1 calc .
H2D2 H 0.470(10) -0.126(5) 0.331(8) 0.158 Uiso 1 1 calc .
C1D C 0.4955(14) -0.2044(9) 0.2813(11) 0.157(9) Uani 1 1 d .
H1D3 H 0.487(11) -0.215(6) 0.245(9) 0.188 Uiso 1 1 calc .
H1D4 H 0.479(12) -0.221(6) 0.307(9) 0.188 Uiso 1 1 calc .
C2D C 0.4603(16) -0.1675(12) 0.2810(13) 0.177(11) Uani 1 1 d .
H2D3 H 0.473(14) -0.152(7) 0.253(11) 0.212 Uiso 1 1 calc .
H2D4 H 0.411(14) -0.171(7) 0.273(10) 0.212 Uiso 1 1 calc .
N1E N 0.4679(7) 0.1273(9) 0.1679(12) 0.218(12) Uani 1 1 d .
H1E1 H 0.449(16) 0.109(8) 0.146(14) 0.262 Uiso 1 1 calc .
H1E2 H 0.451(16) 0.126(10) 0.199(13) 0.262 Uiso 1 1 calc .
N2E N 0.5635(11) 0.1758(6) 0.1531(11) 0.152(7) Uani 1 1 d .
H2E1 H 0.589(12) 0.191(6) 0.177(9) 0.183 Uiso 1 1 calc .
H2E2 H 0.578(12) 0.177(6) 0.121(10) 0.183 Uiso 1 1 calc .
C1E C 0.4538(11) 0.1629(13) 0.1424(13) 0.70(4) Uani 1 1 d .
H1E3 H 0.44(7) 0.16(4) 0.10(4) 0.837 Uiso 1 1 calc .
H1E4 H 0.42(6) 0.17(4) 0.16(5) 0.837 Uiso 1 1 calc .
C2E C 0.4997(14) 0.1848(9) 0.147(3) 0.50(4) Uani 1 1 d .
H2E3 H 0.49(5) 0.20(2) 0.18(3) 0.597 Uiso 1 1 calc .
H2E4 H 0.49(4) 0.20(2) 0.12(4) 0.597 Uiso 1 1 calc .
N1F N 0.4798(13) 0.1980(7) 0.4286(13) 0.173(10) Uani 1 1 d .
H1F1 H 0.461(14) 0.175(7) 0.419(12) 0.207 Uiso 1 1 calc .
H1F2 H 0.468(15) 0.205(8) 0.461(11) 0.207 Uiso 1 1 calc .
N2F N 0.5727(14) 0.2447(7) 0.4076(12) 0.188(9) Uani 1 1 d .
H2F1 H 0.597(14) 0.261(7) 0.431(11) 0.225 Uiso 1 1 calc .
H2F2 H 0.590(14) 0.245(8) 0.376(11) 0.225 Uiso 1 1 calc .
C1F C 0.456(2) 0.220(3) 0.395(3) 0.44(4) Uani 1 1 d .
H1F3 H 0.41(3) 0.227(18) 0.40(3) 0.524 Uiso 1 1 calc .
H1F4 H 0.45(3) 0.209(19) 0.36(2) 0.524 Uiso 1 1 calc .
C2F C 0.500(3) 0.2549(16) 0.397(3) 0.36(3) Uani 1 1 d .
H2F3 H 0.49(2) 0.268(15) 0.36(2) 0.435 Uiso 1 1 calc .
H2F4 H 0.49(3) 0.271(14) 0.43(2) 0.435 Uiso 1 1 calc .
N100 N -0.0289(10) 0.1435(4) 0.1326(10) 0.144(8) Uani 1 1 d .
O101 O 0.0157(11) 0.1537(8) 0.1141(11) 0.285(15) Uani 1 1 d .
O102 O -0.0866(8) 0.1338(4) 0.1080(7) 0.156(6) Uani 1 1 d .
O103 O -0.0156(9) 0.1373(6) 0.1797(9) 0.191(8) Uani 1 1 d .
C101 C -0.1719(12) 0.0140(6) 0.6549(8) 0.125(7) Uani 1 1 d .
C102 C -0.1727(14) 0.0536(7) 0.6601(9) 0.155(9) Uani 1 1 d .
H102 H -0.2130 0.0675 0.6515 0.185 Uiso 1 1 calc R
C103 C -0.1114(15) 0.0699(6) 0.6782(10) 0.168(11) Uani 1 1 d .
H103 H -0.1074 0.0958 0.6790 0.202 Uiso 1 1 calc R
C104 C -0.0548(11) 0.0476(7) 0.6955(9) 0.146(8) Uani 1 1 d .
H104 H -0.0128 0.0573 0.7125 0.175 Uiso 1 1 calc R
C105 C -0.0645(12) 0.0116(5) 0.6863(9) 0.130(8) Uani 1 1 d .
H105 H -0.0248 -0.0028 0.6943 0.156 Uiso 1 1 calc R
C106 C -0.1177(9) -0.0068(5) 0.6688(7) 0.106(6) Uani 1 1 d .
H106 H -0.1183 -0.0327 0.6659 0.128 Uiso 1 1 calc R
C107 C -0.2456(12) -0.0054(6) 0.6318(10) 0.141(8) Uani 1 1 d .
H107 H -0.2827 0.0069 0.6421 0.169 Uiso 1 1 calc R
C108 C -0.2615(11) -0.0321(7) 0.6046(11) 0.153(9) Uani 1 1 d .
H108 H -0.3080 -0.0381 0.5984 0.183 Uiso 1 1 calc R
C109 C -0.2136(10) -0.0585(5) 0.5777(7) 0.111(6) Uani 1 1 d .
C110 C -0.2369(12) -0.0948(6) 0.5727(8) 0.142(8) Uani 1 1 d .
H110 H -0.2774 -0.1023 0.5838 0.170 Uiso 1 1 calc R
C111 C -0.1953(11) -0.1197(5) 0.5497(8) 0.122(7) Uani 1 1 d .
H111 H -0.2052 -0.1452 0.5478 0.146 Uiso 1 1 calc R
C112 C -0.1428(11) -0.1066(5) 0.5311(8) 0.119(7) Uani 1 1 d .
H112 H -0.1154 -0.1233 0.5159 0.143 Uiso 1 1 calc R
C113 C -0.1265(11) -0.0716(6) 0.5326(7) 0.115(6) Uani 1 1 d .
H113 H -0.0896 -0.0634 0.5172 0.138 Uiso 1 1 calc R
C114 C -0.1622(9) -0.0480(5) 0.5556(8) 0.112(6) Uani 1 1 d .
H114 H -0.1504 -0.0228 0.5563 0.135 Uiso 1 1 calc R
C201 C 0.0993(11) 0.4389(5) 0.0987(7) 0.113(6) Uani 1 1 d .
C202 C 0.0804(10) 0.4746(5) 0.0950(7) 0.106(6) Uani 1 1 d .
H202 H 0.1116 0.4939 0.1047 0.127 Uiso 1 1 calc R
C203 C 0.0099(12) 0.4812(7) 0.0756(8) 0.140(8) Uani 1 1 d .
H203 H -0.0062 0.5057 0.0762 0.168 Uiso 1 1 calc R
C204 C -0.0334(11) 0.4552(8) 0.0570(8) 0.159(10) Uani 1 1 d .
H204 H -0.0780 0.4611 0.0401 0.191 Uiso 1 1 calc R
C205 C -0.0112(13) 0.4175(7) 0.0630(9) 0.147(8) Uani 1 1 d .
H205 H -0.0415 0.3978 0.0532 0.176 Uiso 1 1 calc R
C206 C 0.0535(10) 0.4115(5) 0.0829(8) 0.114(6) Uani 1 1 d .
H206 H 0.0688 0.3869 0.0863 0.136 Uiso 1 1 calc R
C207 C 0.1679(9) 0.4284(6) 0.1127(8) 0.115(6) Uani 1 1 d .
H207 H 0.1866 0.4148 0.0870 0.139 Uiso 1 1 calc R
C208 C 0.2056(12) 0.4353(5) 0.1557(8) 0.120(7) Uani 1 1 d .
H208 H 0.2494 0.4252 0.1572 0.143 Uiso 1 1 calc R
C209 C 0.1983(10) 0.4565(5) 0.2074(7) 0.103(5) Uani 1 1 d .
C210 C 0.2554(13) 0.4681(6) 0.2414(8) 0.132(7) Uani 1 1 d .
H210 H 0.2988 0.4639 0.2329 0.158 Uiso 1 1 calc R
C211 C 0.2481(16) 0.4863(6) 0.2892(9) 0.172(11) Uani 1 1 d .
H211 H 0.2861 0.4947 0.3136 0.206 Uiso 1 1 calc R
C212 C 0.1802(15) 0.4916(6) 0.2997(9) 0.155(11) Uani 1 1 d .
H212 H 0.1718 0.5038 0.3308 0.186 Uiso 1 1 calc R
C213 C 0.1334(11) 0.4792(4) 0.2656(8) 0.113(7) Uani 1 1 d .
H213 H 0.0885 0.4821 0.2716 0.135 Uiso 1 1 calc R
C214 C 0.1431(9) 0.4623(5) 0.2214(7) 0.100(5) Uani 1 1 d .
H214 H 0.1042 0.4537 0.1982 0.120 Uiso 1 1 calc R
C301 C 0.2407(10) 0.9430(6) 0.5945(10) 0.123(7) Uani 1 1 d .
C302 C 0.2466(10) 0.9763(7) 0.5673(15) 0.195(15) Uani 1 1 d .
H302 H 0.2542 1.0004 0.5814 0.235 Uiso 1 1 calc R
C303 C 0.238(2) 0.9645(14) 0.5135(19) 0.31(3) Uani 1 1 d .
H303 H 0.2233 0.9831 0.4880 0.369 Uiso 1 1 calc R
C304 C 0.2459(11) 0.9359(13) 0.4951(10) 0.25(2) Uani 1 1 d .
H304 H 0.2555 0.9337 0.4600 0.303 Uiso 1 1 calc R
C305 C 0.2408(14) 0.9057(8) 0.5257(12) 0.176(11) Uani 1 1 d .
H305 H 0.2360 0.8819 0.5102 0.212 Uiso 1 1 calc R
C306 C 0.2427(13) 0.9107(5) 0.5811(9) 0.138(8) Uani 1 1 d .
H306 H 0.2453 0.8909 0.6057 0.166 Uiso 1 1 calc R
C307 C 0.2465(12) 0.9498(6) 0.6565(13) 0.169(11) Uani 1 1 d .
H307 H 0.2882 0.9594 0.6743 0.203 Uiso 1 1 calc R
C308 C 0.1963(11) 0.9432(5) 0.6895(12) 0.160(10) Uani 1 1 d .
H308 H 0.2090 0.9480 0.7266 0.192 Uiso 1 1 calc R
C309 C 0.1234(9) 0.9290(5) 0.6700(10) 0.119(7) Uani 1 1 d .
C310 C 0.0964(10) 0.9211(5) 0.6210(9) 0.115(6) Uani 1 1 d .
H310 H 0.1216 0.9221 0.5928 0.138 Uiso 1 1 calc R
C311 C 0.0282(9) 0.9110(5) 0.6120(10) 0.120(7) Uani 1 1 d .
H311 H 0.0069 0.9065 0.5763 0.144 Uiso 1 1 calc R
C312 C -0.0085(11) 0.9075(6) 0.6508(12) 0.150(9) Uani 1 1 d .
H312 H -0.0534 0.8987 0.6432 0.181 Uiso 1 1 calc R
C313 C 0.0216(11) 0.9172(5) 0.7034(8) 0.119(6) Uani 1 1 d .
H313 H -0.0040 0.9164 0.7314 0.142 Uiso 1 1 calc R
C314 C 0.0886(11) 0.9280(5) 0.7140(10) 0.133(8) Uani 1 1 d .
H314 H 0.1102 0.9343 0.7491 0.160 Uiso 1 1 calc R
N200 N 0.1143(12) -0.0268(11) 0.0566(8) 0.34(2) Uani 1 1 d .
O201 O 0.1490(11) -0.0589(6) 0.0658(6) 0.249(9) Uani 1 1 d .
O202 O 0.1621(10) -0.0054(8) 0.0736(8) 0.304(15) Uani 1 1 d .
O203 O 0.0632(6) -0.0237(3) 0.0343(5) 0.136(4) Uani 1 1 d .
C401 C 0.1152(19) -0.2681(15) 0.415(2) 0.37(3) Uani 1 1 d .
C402 C 1.3135(14) 0.1894(10) 0.4175(11) 0.28(3) Uani 1 1 d .
C403 C 0.305(2) 0.2230(16) 0.117(3) 0.55(5) Uani 1 1 d .
C404 C 1.227(2) 0.2635(9) 0.4838(19) 0.28(2) Uani 1 1 d .
C405 C 1.0001(7) -0.1126(4) 0.1109(6) 0.077(4) Uani 1 1 d .
C406 C 0.2302(19) -0.1836(11) -0.0397(17) 0.245(17) Uani 1 1 d .
C407 C 0.4422(11) -0.0698(7) 0.3204(13) 0.198(14) Uani 1 1 d .
C408 C -0.4080(15) -0.1161(15) 0.2278(15) 0.31(3) Uani 1 1 d .
C409 C -0.4328(11) -0.0892(8) 0.1930(13) 0.178(12) Uani 1 1 d .
C410 C -0.213(4) -0.235(2) 0.2348(18) 0.52(6) Uani 1 1 d .
C411 C 0.025(2) -0.2187(12) 0.459(2) 0.32(3) Uani 1 1 d .
C412 C 0.0685(18) -0.1038(14) 0.0307(15) 0.29(2) Uani 1 1 d .
C413 C 0.4746(19) 0.2917(7) 0.0460(12) 0.194(14) Uani 1 1 d .
C414 C 0.6398(14) 0.2274(7) 0.2245(13) 0.192(11) Uani 1 1 d .
C415 C -0.076(3) -0.2126(8) 0.1777(17) 0.26(2) Uani 1 1 d .
C416 C -0.181(2) -0.2094(13) 0.185(4) 0.64(8) Uani 1 1 d .
C417 C 0.4181(12) -0.0164(12) 0.3763(14) 0.24(2) Uani 1 1 d .
C418 C 0.4213(10) 0.0258(13) 0.3717(13) 0.23(2) Uani 1 1 d .
C419 C 0.5815(10) 0.1530(6) 0.3132(8) 0.121(6) Uani 1 1 d .
C420 C 0.843(3) 0.2316(9) 0.197(2) 0.35(4) Uani 1 1 d .
C421 C 0.849(2) 0.2414(8) 0.258(2) 0.35(4) Uani 1 1 d .
C422 C 0.9014(13) 0.2294(9) 0.2089(15) 0.209(19) Uani 1 1 d .
C423 C -0.031(4) -0.2974(15) 0.490(3) 0.46(4) Uani 1 1 d .
C424 C -0.093(2) -0.2827(12) 0.5122(14) 0.25(2) Uani 1 1 d .
C425 C 1.2555(18) 0.2142(17) 0.446(2) 0.33(4) Uani 1 1 d .
C426 C 1.2867(14) 0.1962(10) 0.3846(11) 0.225(17) Uani 1 1 d .
C427 C -0.0119(17) -0.2098(8) 0.4699(9) 0.158(13) Uani 1 1 d .
C428 C 0.0182(18) -0.2419(9) 0.4824(10) 0.179(13) Uani 1 1 d .
C429 C 0.7352(12) 0.3088(12) 0.1302(11) 0.25(2) Uani 1 1 d .
C430 C 0.689(3) 0.3258(14) 0.166(2) 0.32(3) Uani 1 1 d .
C431 C 0.518(4) 0.2738(16) 0.0552(19) 0.45(4) Uani 1 1 d .
C432 C 0.348(6) 0.219(3) 0.005(4) 1.38(16) Uani 1 1 d .
C433 C 0.018(2) -0.1864(10) 0.4501(11) 0.22(2) Uani 1 1 d .
C434 C -0.1451(18) -0.2132(5) 0.2049(13) 0.192(18) Uani 1 1 d .
C435 C 0.9321(11) 0.2460(4) 0.2531(8) 0.106(6) Uani 1 1 d .
C436 C -0.0606(16) -0.1856(7) 0.1168(10) 0.160(10) Uani 1 1 d .
C437 C 1.3372(12) 0.1973(7) 0.4605(9) 0.147(8) Uani 1 1 d .
C438 C -0.4024(14) -0.0989(5) 0.2690(10) 0.146(10) Uani 1 1 d .
C439 C 0.702(2) 0.3508(9) 0.1507(15) 0.26(2) Uani 1 1 d .
C440 C 0.795(2) 0.2508(13) 0.283(3) 0.51(6) Uani 1 1 d .
C441 C 0.643(4) 0.3064(14) 0.1240(16) 0.54(5) Uani 1 1 d .
C442 C 0.6405(19) 0.2530(12) 0.3119(18) 0.30(2) Uani 1 1 d .
C443 C 0.4078(13) 0.0103(16) 0.3230(14) 0.29(3) Uani 1 1 d .
C444 C 0.918(2) 0.2186(10) 0.1835(16) 0.226(18) Uani 1 1 d .
C445 C 0.514(3) 0.1666(16) 0.2949(14) 0.35(3) Uani 1 1 d .
C446 C -0.066(2) -0.1666(16) 0.0765(19) 0.30(2) Uani 1 1 d .
C447 C 0.447(2) 0.117(2) 0.322(3) 0.57(7) Uani 1 1 d .
C448 C 0.6716(19) 0.3165(17) 0.352(2) 0.37(3) Uani 1 1 d .
C449 C -0.0635(16) -0.2087(11) 0.4785(10) 0.199(16) Uani 1 1 d .

loop_
_atom_site_aniso_label
_atom_site_aniso_U_11
_atom_site_aniso_U_22
_atom_site_aniso_U_33
_atom_site_aniso_U_23
_atom_site_aniso_U_13
_atom_site_aniso_U_12
Pd1 0.0692(7) 0.0500(5) 0.0888(8) -0.0153(5) 0.0213(6) -0.0084(5)
Pd2 0.0968(8) 0.0727(7) 0.0592(7) -0.0103(6) 0.0215(6) -0.0226(6)
Pd3 0.0861(8) 0.0489(5) 0.1052(9) -0.0055(6) 0.0398(7) 0.0017(5)
Pd4 0.0981(10) 0.1019(9) 0.1081(11) -0.0095(8) 0.0532(8) -0.0267(7)
Pd5 0.0730(8) 0.1171(10) 0.1016(10) 0.0220(8) -0.0041(7) 0.0003(7)
Pd6 0.1153(11) 0.1046(10) 0.1454(13) 0.0061(9) 0.0808(10) 0.0210(9)
N11A 0.078(8) 0.071(7) 0.065(8) -0.017(6) 0.023(6) -0.015(6)
N12A 0.063(7) 0.083(7) 0.073(8) -0.005(6) 0.006(6) -0.016(6)
N13A 0.045(6) 0.074(7) 0.070(7) -0.006(6) 0.013(5) -0.005(5)
C11A 0.060(8) 0.067(8) 0.059(9) -0.002(7) -0.004(7) -0.008(6)
C12A 0.072(9) 0.070(8) 0.065(9) -0.006(7) 0.013(8) 0.003(7)
C13A 0.066(9) 0.067(8) 0.056(9) 0.006(7) 0.009(7) 0.000(6)
N21A 0.066(7) 0.040(5) 0.099(9) -0.015(5) 0.009(6) 0.001(5)
C21A 0.058(8) 0.065(8) 0.055(9) -0.002(6) -0.004(7) -0.015(6)
C22A 0.053(8) 0.054(7) 0.088(10) -0.008(7) 0.008(7) -0.006(6)
C23A 0.069(10) 0.090(10) 0.098(13) -0.001(9) 0.028(9) 0.002(8)
C24A 0.081(11) 0.110(12) 0.084(11) -0.011(9) 0.010(9) -0.022(9)
C25A 0.083(10) 0.080(9) 0.064(9) -0.002(7) 0.017(8) 0.009(8)
N31A 0.084(9) 0.089(8) 0.080(9) 0.009(7) 0.024(7) 0.011(7)
C31A 0.066(9) 0.070(8) 0.077(10) -0.004(7) 0.022(8) -0.009(7)
C32A 0.080(10) 0.089(10) 0.043(8) -0.009(7) -0.010(7) -0.010(8)
C33A 0.108(15) 0.182(19) 0.067(12) -0.027(12) -0.003(11) -0.019(13)
C34A 0.070(11) 0.168(17) 0.091(13) -0.008(12) 0.016(10) -0.009(11)
C35A 0.064(10) 0.169(16) 0.058(10) 0.012(10) -0.013(8) -0.033(10)
N41A 0.121(11) 0.088(8) 0.067(8) -0.015(7) 0.038(8) -0.015(7)
C41A 0.090(11) 0.082(9) 0.085(11) -0.022(8) 0.038(9) -0.018(8)
C42A 0.088(11) 0.102(11) 0.058(9) -0.020(8) 0.008(8) -0.008(9)
C43A 0.151(19) 0.139(15) 0.099(14) 0.002(12) 0.077(14) 0.012(14)
C44A 0.120(16) 0.190(19) 0.097(14) -0.052(13) 0.050(13) -0.026(14)
C45A 0.090(12) 0.174(18) 0.110(15) -0.012(13) 0.053(11) -0.030(12)
N11B 0.080(8) 0.054(6) 0.081(8) -0.005(6) 0.019(6) -0.012(6)
N12B 0.068(7) 0.054(6) 0.097(9) -0.015(6) 0.030(7) -0.005(5)
N13B 0.062(6) 0.048(6) 0.090(8) -0.014(5) 0.018(6) 0.002(5)
C11B 0.075(9) 0.047(7) 0.091(11) 0.010(7) 0.028(8) -0.010(6)
C12B 0.089(10) 0.048(7) 0.076(9) -0.002(7) 0.034(8) -0.017(7)
C13B 0.085(10) 0.063(8) 0.079(10) -0.011(7) 0.036(8) -0.013(7)
N21B 0.097(9) 0.049(6) 0.113(10) -0.015(6) 0.043(8) -0.019(6)
C21B 0.056(8) 0.050(7) 0.095(11) 0.010(7) 0.015(7) 0.001(6)
C22B 0.076(9) 0.042(6) 0.067(9) 0.000(6) 0.015(7) 0.004(6)
C23B 0.047(9) 0.077(10) 0.21(2) 0.000(12) 0.020(11) 0.013(8)
C24B 0.074(12) 0.084(12) 0.22(2) -0.015(14) -0.007(13) 0.017(10)
C25B 0.096(12) 0.051(8) 0.19(2) -0.017(10) 0.035(13) -0.018(8)
N31B 0.071(7) 0.069(7) 0.064(8) -0.017(6) 0.017(6) -0.014(6)
C31B 0.093(10) 0.045(7) 0.066(9) -0.010(6) 0.041(8) -0.016(7)
C32B 0.120(12) 0.037(6) 0.075(10) -0.002(6) 0.049(9) 0.000(7)
C33B 0.060(8) 0.065(8) 0.087(11) -0.002(8) 0.009(7) -0.002(7)
C34B 0.076(10) 0.084(10) 0.097(13) 0.000(9) 0.007(9) 0.021(8)
C35B 0.094(10) 0.051(7) 0.067(10) 0.008(7) 0.017(8) -0.003(7)
N41B 0.055(7) 0.052(6) 0.177(13) 0.000(7) 0.048(8) -0.007(5)
C41B 0.060(8) 0.055(7) 0.083(10) -0.004(7) 0.010(7) -0.010(6)
C42B 0.070(9) 0.067(9) 0.109(13) -0.012(8) 0.022(8) -0.015(7)
C43B 0.069(11) 0.076(10) 0.22(2) -0.024(12) 0.039(12) 0.003(9)
C44B 0.060(9) 0.080(11) 0.19(2) -0.018(12) -0.002(11) -0.006(8)
C45B 0.083(11) 0.092(11) 0.122(14) -0.012(10) 0.025(10) 0.002(9)
N11C 0.063(7) 0.071(7) 0.073(8) -0.004(6) 0.020(6) 0.001(5)
N12C 0.074(8) 0.063(6) 0.091(9) 0.010(6) 0.040(7) -0.006(6)
N13C 0.077(8) 0.060(6) 0.062(7) -0.005(5) 0.015(6) -0.002(5)
C11C 0.061(8) 0.050(7) 0.057(8) 0.006(6) 0.005(7) -0.009(6)
C12C 0.087(10) 0.055(7) 0.067(9) 0.000(7) 0.022(8) -0.002(7)
C13C 0.077(10) 0.054(7) 0.088(11) -0.012(7) 0.029(9) -0.011(7)
N21C 0.099(9) 0.050(6) 0.079(8) -0.001(6) 0.015(7) -0.017(6)
C21C 0.079(9) 0.059(7) 0.047(8) 0.006(6) 0.008(7) 0.001(6)
C22C 0.059(8) 0.055(7) 0.082(10) 0.002(7) 0.015(7) 0.013(6)
C23C 0.112(13) 0.053(8) 0.108(14) 0.002(8) 0.015(11) -0.002(8)
C24C 0.083(12) 0.114(12) 0.069(10) 0.003(9) 0.002(9) -0.028(9)
C25C 0.069(10) 0.100(11) 0.114(14) -0.009(10) 0.040(10) -0.017(9)
N31C 0.150(13) 0.062(7) 0.068(8) 0.008(6) 0.044(8) -0.006(7)
C31C 0.114(13) 0.054(7) 0.068(10) 0.006(7) 0.028(9) -0.007(8)
C32C 0.092(11) 0.062(8) 0.070(9) 0.003(7) 0.031(8) -0.019(7)
C33C 0.103(13) 0.104(12) 0.092(12) -0.009(10) 0.044(11) -0.019(10)
C34C 0.154(17) 0.075(10) 0.073(11) 0.022(8) 0.039(11) 0.009(10)
C35C 0.073(10) 0.083(9) 0.081(11) 0.012(8) 0.028(8) 0.011(7)
N41C 0.057(7) 0.081(7) 0.057(7) 0.002(6) 0.009(6) -0.004(5)
C41C 0.073(9) 0.066(8) 0.083(10) 0.009(7) 0.033(8) 0.004(7)
C42C 0.050(8) 0.077(9) 0.072(9) -0.017(7) 0.005(7) -0.005(6)
C43C 0.085(12) 0.099(11) 0.096(12) 0.020(9) 0.018(10) 0.003(9)
C44C 0.080(11) 0.180(18) 0.080(12) 0.024(12) 0.008(10) 0.000(11)
C45C 0.087(12) 0.117(13) 0.112(14) 0.020(11) 0.047(10) -0.002(10)
N11D 0.069(8) 0.096(9) 0.087(9) -0.010(8) 0.023(7) 0.005(7)
N12D 0.061(7) 0.106(9) 0.075(8) -0.011(7) 0.016(6) 0.006(7)
N13D 0.083(8) 0.078(8) 0.075(8) -0.008(7) 0.014(7) -0.010(6)
C11D 0.044(7) 0.085(10) 0.110(13) 0.009(9) 0.033(8) -0.002(7)
C12D 0.065(9) 0.095(11) 0.094(12) 0.003(9) 0.026(8) -0.005(8)
C13D 0.048(8) 0.089(10) 0.101(12) -0.001(9) 0.010(8) -0.011(7)
N21D 0.081(9) 0.109(10) 0.097(10) -0.012(8) 0.014(8) -0.032(7)
C21D 0.052(8) 0.095(11) 0.110(14) 0.019(10) 0.019(9) -0.004(8)
C22D 0.063(9) 0.118(12) 0.071(10) -0.018(9) 0.011(8) -0.013(8)
C23D 0.140(16) 0.122(14) 0.069(11) 0.009(10) 0.018(10) -0.046(12)
C24D 0.147(18) 0.119(16) 0.133(17) -0.025(14) 0.036(14) -0.033(13)
C25D 0.131(15) 0.105(12) 0.080(12) -0.001(10) 0.033(11) -0.019(11)
N31D 0.073(8) 0.091(8) 0.085(9) -0.007(7) 0.039(7) -0.020(7)
C31D 0.051(8) 0.096(10) 0.067(10) 0.004(8) 0.004(7) -0.003(7)
C32D 0.059(9) 0.126(13) 0.068(10) 0.025(9) 0.011(7) -0.009(9)
C33D 0.086(12) 0.092(11) 0.130(16) -0.001(11) 0.039(11) -0.007(9)
C34D 0.109(14) 0.123(15) 0.094(13) 0.025(11) 0.047(11) 0.013(12)
C35D 0.097(13) 0.136(15) 0.074(12) 0.005(11) 0.016(10) 0.000(11)
N41D 0.088(9) 0.103(10) 0.112(11) -0.021(9) 0.057(8) -0.012(7)
C41D 0.068(9) 0.092(10) 0.084(11) -0.017(9) 0.030(8) 0.000(8)
C42D 0.073(10) 0.101(11) 0.074(11) -0.005(9) 0.020(8) -0.001(8)
C43D 0.127(16) 0.135(16) 0.127(17) -0.050(14) 0.059(14) 0.010(13)
C44D 0.149(17) 0.092(12) 0.103(14) 0.030(11) 0.064(12) 0.016(11)
C45D 0.121(15) 0.108(13) 0.095(13) -0.014(11) 0.040(11) -0.008(11)
N1A 0.130(12) 0.071(8) 0.108(11) -0.029(7) 0.041(9) 0.000(7)
N2A 0.091(9) 0.064(7) 0.088(9) -0.004(6) 0.033(7) 0.004(6)
C1A 0.131(15) 0.125(15) 0.104(14) -0.003(11) 0.060(12) -0.003(12)
C2A 0.147(18) 0.082(11) 0.108(15) 0.003(10) 0.029(13) 0.015(11)
N1B 0.193(15) 0.089(9) 0.049(8) -0.030(7) 0.030(9) -0.048(9)
N2B 0.137(12) 0.112(10) 0.067(9) -0.012(8) 0.036(8) -0.024(9)
C1B 0.25(3) 0.140(18) 0.094(15) -0.066(13) 0.069(17) -0.058(18)
C2B 0.35(4) 0.111(15) 0.089(14) -0.043(12) 0.107(19) -0.080(19)
N1C 0.137(13) 0.097(10) 0.144(14) -0.018(9) 0.072(11) -0.016(9)
N2C 0.145(12) 0.058(7) 0.088(9) -0.005(6) 0.047(8) 0.002(7)
C1C 0.29(4) 0.17(2) 0.19(3) -0.09(2) 0.15(2) -0.12(2)
C2C 0.24(3) 0.080(11) 0.089(14) -0.010(10) 0.033(15) 0.018(14)
N1D 0.169(17) 0.165(16) 0.145(15) -0.085(13) 0.060(13) -0.069(13)
N2D 0.099(11) 0.163(15) 0.136(14) -0.038(12) 0.025(10) -0.040(10)
C1D 0.125(18) 0.20(2) 0.143(19) -0.035(18) 0.030(15) -0.085(17)
C2D 0.13(2) 0.25(3) 0.16(2) -0.04(2) 0.050(17) -0.02(2)
N1E 0.015(6) 0.35(3) 0.25(3) 0.05(2) -0.081(11) 0.030(11)
N2E 0.143(15) 0.124(13) 0.183(18) 0.062(12) 0.011(13) -0.013(11)
C1E 0.22(2) 1.34(9) 0.39(4) -0.13(5) -0.33(3) 0.52(4)
C2E 0.083(16) 0.22(3) 1.04(11) 0.26(5) -0.30(4) 0.005(16)
N1F 0.118(17) 0.189(19) 0.21(2) 0.056(18) 0.032(15) 0.049(14)
N2F 0.19(2) 0.181(18) 0.23(2) 0.066(17) 0.125(17) 0.009(15)
C1F 0.10(2) 0.91(13) 0.31(6) -0.07(8) 0.07(3) 0.03(5)
C2F 0.23(4) 0.34(5) 0.54(7) 0.18(5) 0.14(4) 0.24(4)
N100 0.114(14) 0.087(11) 0.25(3) -0.035(13) 0.076(16) -0.024(10)
O101 0.171(19) 0.38(3) 0.33(3) -0.21(3) 0.126(19) -0.12(2)
O102 0.132(12) 0.112(10) 0.222(17) 0.008(10) 0.029(11) -0.019(9)
O103 0.166(16) 0.220(19) 0.176(19) -0.026(15) 0.005(14) -0.004(13)
C101 0.16(2) 0.121(15) 0.107(15) -0.034(13) 0.064(14) -0.019(14)
C102 0.18(2) 0.19(2) 0.110(17) -0.017(17) 0.070(16) -0.01(2)
C103 0.24(3) 0.127(17) 0.17(2) -0.036(15) 0.11(2) -0.089(19)
C104 0.100(15) 0.20(2) 0.15(2) -0.018(18) 0.058(14) 0.023(15)
C105 0.16(2) 0.097(13) 0.154(19) -0.035(13) 0.094(16) -0.015(13)
C106 0.087(12) 0.118(14) 0.111(15) -0.007(12) 0.009(11) -0.008(10)
C107 0.137(18) 0.123(17) 0.17(2) -0.034(16) 0.058(17) 0.011(15)
C108 0.098(15) 0.16(2) 0.21(3) -0.026(19) 0.049(16) 0.004(15)
C109 0.110(14) 0.113(14) 0.092(14) -0.002(11) -0.029(11) -0.017(11)
C110 0.154(19) 0.154(19) 0.122(18) -0.048(15) 0.036(14) -0.067(16)
C111 0.16(2) 0.103(13) 0.108(16) -0.014(11) 0.024(14) -0.019(13)
C112 0.139(17) 0.103(13) 0.122(16) -0.024(12) 0.042(13) -0.036(12)
C113 0.131(17) 0.133(17) 0.087(13) -0.016(12) 0.034(11) 0.015(13)
C114 0.081(12) 0.101(13) 0.155(18) 0.017(12) 0.022(12) -0.015(10)
C201 0.147(18) 0.099(13) 0.089(14) 0.020(11) 0.009(12) -0.012(12)
C202 0.113(14) 0.096(12) 0.114(15) 0.023(11) 0.039(12) 0.034(10)
C203 0.15(2) 0.158(19) 0.116(17) -0.049(14) 0.022(15) -0.013(15)
C204 0.122(18) 0.25(3) 0.092(15) -0.024(17) -0.018(13) 0.090(19)
C205 0.16(2) 0.143(18) 0.15(2) 0.030(16) 0.066(17) 0.019(17)
C206 0.133(16) 0.091(12) 0.120(16) 0.029(11) 0.031(13) 0.019(12)
C207 0.099(14) 0.150(17) 0.096(14) -0.016(13) 0.016(11) 0.011(12)
C208 0.154(19) 0.089(12) 0.129(17) 0.031(12) 0.061(14) 0.022(12)
C209 0.125(15) 0.098(12) 0.092(14) 0.008(10) 0.034(11) 0.015(11)
C210 0.17(2) 0.131(16) 0.100(16) -0.004(13) 0.051(15) 0.024(15)
C211 0.28(3) 0.114(17) 0.094(16) 0.013(13) -0.032(19) -0.002(19)
C212 0.23(3) 0.128(18) 0.128(19) -0.015(15) 0.10(2) 0.001(19)
C213 0.143(18) 0.072(10) 0.133(19) -0.010(11) 0.051(14) 0.015(10)
C214 0.096(12) 0.130(14) 0.080(12) 0.013(10) 0.031(10) 0.020(11)
C301 0.105(14) 0.105(14) 0.15(2) 0.026(15) 0.008(14) 0.018(12)
C302 0.075(14) 0.122(18) 0.40(5) 0.04(2) 0.06(2) 0.018(12)
C303 0.25(5) 0.38(6) 0.30(5) 0.02(4) 0.05(4) 0.19(4)
C304 0.075(15) 0.57(7) 0.115(19) 0.14(3) 0.025(14) 0.07(3)
C305 0.20(3) 0.18(2) 0.17(3) 0.04(2) 0.08(2) 0.01(2)
C306 0.22(3) 0.088(13) 0.117(17) 0.011(12) 0.054(17) -0.008(15)
C307 0.103(17) 0.113(16) 0.30(3) -0.01(2) 0.06(2) -0.013(13)
C308 0.124(18) 0.096(14) 0.24(3) -0.047(16) -0.024(18) 0.014(13)
C309 0.081(12) 0.082(11) 0.19(2) 0.030(13) -0.001(13) 0.006(9)
C310 0.117(16) 0.097(13) 0.120(16) 0.006(12) -0.012(13) -0.008(11)
C311 0.085(13) 0.118(15) 0.16(2) 0.020(13) 0.025(13) -0.010(11)
C312 0.108(17) 0.098(15) 0.24(3) 0.027(17) 0.027(18) 0.012(12)
C313 0.136(17) 0.109(14) 0.110(16) 0.002(12) 0.018(13) 0.023(13)
C314 0.122(17) 0.092(13) 0.18(2) -0.002(14) 0.023(16) 0.008(12)
N200 0.20(2) 0.74(6) 0.123(16) 0.20(3) 0.113(16) 0.28(3)
O201 0.32(2) 0.31(2) 0.132(11) 0.060(12) 0.085(13) 0.164(18)
O202 0.23(2) 0.53(4) 0.193(15) 0.21(2) 0.133(14) 0.19(2)
O203 0.145(9) 0.154(9) 0.118(8) -0.002(7) 0.049(7) -0.002(7)
C401 0.21(3) 0.44(6) 0.47(6) -0.36(5) 0.07(4) -0.06(4)
C402 0.20(3) 0.43(5) 0.14(2) 0.16(3) -0.18(2) -0.27(3)
C403 0.20(4) 0.39(6) 1.09(14) 0.42(8) 0.18(6) 0.18(4)
C404 0.26(4) 0.16(2) 0.37(6) 0.12(3) -0.07(4) -0.06(3)
C405 0.070(9) 0.063(8) 0.100(11) -0.018(8) 0.023(8) 0.001(7)
C406 0.21(4) 0.28(4) 0.26(4) 0.08(3) 0.08(3) -0.01(3)
C407 0.101(15) 0.19(2) 0.25(3) 0.04(2) -0.100(19) -0.053(15)
C408 0.13(2) 0.61(8) 0.22(4) 0.22(4) 0.09(2) -0.07(3)
C409 0.107(17) 0.18(2) 0.25(3) -0.10(2) 0.025(19) 0.012(16)
C410 0.57(9) 0.82(13) 0.16(4) 0.02(6) 0.00(5) 0.56(10)
C411 0.27(5) 0.19(4) 0.47(8) -0.21(4) 0.02(5) -0.06(4)
C412 0.19(3) 0.43(7) 0.23(3) 0.18(4) 0.00(3) -0.10(4)
C413 0.32(4) 0.128(17) 0.16(2) 0.001(17) 0.10(3) 0.08(2)
C414 0.16(2) 0.15(2) 0.25(3) -0.04(2) 0.01(2) -0.017(18)
C415 0.40(6) 0.10(2) 0.31(5) -0.09(3) 0.14(4) -0.08(3)
C416 0.33(5) 0.27(5) 1.11(17) -0.47(8) -0.43(8) 0.14(4)
C417 0.072(15) 0.40(5) 0.25(3) 0.17(4) 0.022(18) 0.00(2)
C418 0.034(11) 0.50(6) 0.19(3) 0.05(4) 0.052(16) -0.05(2)
C419 0.110(14) 0.149(17) 0.109(15) -0.008(13) 0.035(12) -0.016(12)
C420 0.35(6) 0.16(3) 0.40(7) 0.06(4) -0.29(6) -0.07(3)
C421 0.22(4) 0.11(2) 0.59(9) 0.14(4) -0.24(5) -0.04(2)
C422 0.105(19) 0.22(3) 0.25(4) 0.10(3) -0.11(2) -0.02(2)
C423 0.50(10) 0.29(5) 0.58(9) -0.09(6) 0.03(7) 0.17(6)
C424 0.27(4) 0.32(5) 0.18(3) -0.13(3) 0.08(3) -0.05(4)
C425 0.13(3) 0.47(8) 0.37(6) 0.24(6) 0.01(3) -0.07(4)
C426 0.15(2) 0.37(4) 0.12(2) -0.02(2) -0.070(18) -0.14(3)
C427 0.22(3) 0.17(3) 0.086(16) -0.008(17) 0.024(19) 0.09(2)
C428 0.25(4) 0.17(3) 0.103(19) 0.010(19) 0.01(2) -0.03(2)
C429 0.084(15) 0.49(6) 0.16(2) -0.13(3) 0.004(15) 0.06(2)
C430 0.25(5) 0.35(6) 0.42(7) -0.08(5) 0.22(5) -0.11(4)
C431 0.68(11) 0.49(7) 0.16(4) 0.04(4) 0.03(5) -0.39(8)
C432 1.8(2) 1.7(2) 1.07(15) 1.25(17) 1.27(17) 1.6(2)
C433 0.31(4) 0.25(4) 0.092(19) 0.03(2) -0.04(2) -0.16(3)
C434 0.26(4) 0.069(12) 0.18(3) -0.024(15) -0.14(3) 0.055(16)
C435 0.137(16) 0.071(10) 0.119(15) 0.034(10) 0.050(12) 0.037(10)
C436 0.23(3) 0.142(19) 0.102(17) -0.008(15) 0.019(18) -0.005(18)
C437 0.134(19) 0.19(2) 0.118(18) 0.049(16) 0.030(15) 0.021(16)
C438 0.22(3) 0.095(13) 0.16(2) 0.025(14) 0.11(2) 0.018(15)
C439 0.35(5) 0.16(3) 0.22(3) 0.07(2) -0.10(4) -0.01(3)
C440 0.33(6) 0.25(5) 0.75(11) 0.08(6) -0.43(7) -0.09(4)
C441 1.07(13) 0.41(5) 0.26(4) 0.28(4) 0.45(6) 0.57(7)
C442 0.22(3) 0.36(5) 0.33(5) 0.23(4) 0.12(3) 0.04(3)
C443 0.090(19) 0.61(8) 0.16(3) 0.04(4) -0.013(19) 0.02(3)
C444 0.27(4) 0.22(3) 0.23(4) -0.06(3) 0.15(3) -0.07(3)
C445 0.43(7) 0.49(8) 0.13(3) -0.05(4) 0.01(4) 0.26(6)
C446 0.24(4) 0.44(7) 0.24(5) -0.13(5) 0.06(3) -0.04(4)
C447 0.18(4) 0.97(15) 0.50(10) -0.18(10) -0.12(5) 0.36(7)
C448 0.16(3) 0.61(9) 0.32(5) 0.24(6) -0.03(3) -0.09(4)
C449 0.16(3) 0.33(5) 0.097(19) -0.02(2) -0.009(18) 0.06(3)

loop_
_atom_type_symbol
_atom_type_description
_atom_type_scat_dispersion_real
_atom_type_scat_dispersion_imag
_atom_type_scat_source
C C 0.0033 0.0016 'International Tables Vol C Tables 4.2.6.8 and 6.1.1.4'
H H 0.0000 0.0000 'International Tables Vol C Tables 4.2.6.8 and 6.1.1.4'
N N 0.0061 0.0033 'International Tables Vol C Tables 4.2.6.8 and 6.1.1.4'
O O 0.0106 0.0060 'International Tables Vol C Tables 4.2.6.8 and 6.1.1.4'
Pd Pd -0.9988 1.0072 'International Tables Vol C Tables 4.2.6.8 and 6.1.1.4'

loop_
_geom_angle_atom_site_label_1
_geom_angle_atom_site_label_2
_geom_angle_atom_site_label_3
_geom_angle
N21A Pd1 N2A 91.5(5)
N21A Pd1 N1A 175.2(6)
N2A Pd1 N1A 84.0(5)
N21A Pd1 N41B 93.1(5)
N2A Pd1 N41B 174.8(5)
N1A Pd1 N41B 91.5(6)
N41C Pd2 N31B 91.4(4)
N41C Pd2 N2B 175.8(6)
N31B Pd2 N2B 92.3(5)
N41C Pd2 N1B 93.1(5)
N31B Pd2 N1B 174.0(5)
N2B Pd2 N1B 83.2(6)
N1C Pd3 N21C 176.7(6)
N1C Pd3 N2C 84.8(6)
N21C Pd3 N2C 92.1(5)
N1C Pd3 N21B 93.1(6)
N21C Pd3 N21B 90.1(4)
N2C Pd3 N21B 177.8(5)
N31C Pd4 N31D 90.1(5)
N31C Pd4 N1D 91.8(8)
N31D Pd4 N1D 177.2(9)
N31C Pd4 N2D 174.9(7)
N31D Pd4 N2D 93.6(6)
N1D Pd4 N2D 84.4(9)
N21D Pd5 N31A 92.2(5)
N21D Pd5 N2E 176.8(8)
N31A Pd5 N2E 90.8(7)
N21D Pd5 N1E 95.4(9)
N31A Pd5 N1E 172.2(9)
N2E Pd5 N1E 81.6(11)
N1F Pd6 N41A 173.8(9)
N1F Pd6 N2F 83.1(11)
N41A Pd6 N2F 91.8(9)
N1F Pd6 N41D 94.1(8)
N41A Pd6 N41D 91.0(5)
N2F Pd6 N41D 177.0(10)
C12A N11A C11A 115.1(12)
C12A N12A C13A 114.9(12)
C13A N13A C11A 114.2(11)
N11A C11A N13A 125.6(12)
N11A C11A C31A 117.8(12)
N13A C11A C31A 116.3(12)
N11A C12A N12A 125.4(12)
N11A C12A C41A 116.2(12)
N12A C12A C41A 118.4(13)
N13A C13A N12A 124.5(12)
N13A C13A C21A 119.0(11)
N12A C13A C21A 116.5(12)
C22A N21A C23A 117.3(12)
C22A N21A Pd1 121.1(10)
C23A N21A Pd1 121.4(9)
C25A C21A C22A 119.8(13)
C25A C21A C13A 122.7(12)
C22A C21A C13A 117.5(12)
N21A C22A C21A 124.4(13)
N21A C23A C24A 121.9(14)
C23A C24A C25A 118.1(15)
C21A C25A C24A 118.5(13)
C32A N31A C33A 121.4(14)
C32A N31A Pd5 121.2(10)
C33A N31A Pd5 117.4(11)
C35A C31A C32A 117.5(13)
C35A C31A C11A 122.1(12)
C32A C31A C11A 120.4(12)
N31A C32A C31A 120.9(13)
N31A C33A C34A 119.3(16)
C35A C34A C33A 119.4(17)
C34A C35A C31A 121.3(15)
C43A N41A C42A 117.4(15)
C43A N41A Pd6 121.7(11)
C42A N41A Pd6 120.8(11)
C42A C41A C45A 121.2(13)
C42A C41A C12A 119.7(14)
C45A C41A C12A 119.0(13)
N41A C42A C41A 120.7(14)
N41A C43A C44A 125.7(16)
C45A C44A C43A 118.3(19)
C44A C45A C41A 116.3(17)
C11B N11B C12B 114.3(11)
C12B N12B C13B 113.3(11)
C13B N13B C11B 113.5(11)
N11B C11B N13B 126.5(12)
N11B C11B C21B 114.8(11)
N13B C11B C21B 118.6(12)
N12B C12B N11B 125.5(13)
N12B C12B C31B 116.9(12)
N11B C12B C31B 117.6(11)
N13B C13B N12B 126.8(12)
N13B C13B C41B 117.7(13)
N12B C13B C41B 115.5(12)
C23B N21B C22B 119.7(12)
C23B N21B Pd3 122.8(10)
C22B N21B Pd3 117.6(10)
C22B C21B C25B 119.8(12)
C22B C21B C11B 121.3(12)
C25B C21B C11B 118.9(12)
C21B C22B N21B 121.2(13)
N21B C23B C24B 123.8(15)
C23B C24B C25B 118.2(16)
C21B C25B C24B 117.2(14)
C33B N31B C32B 112.9(11)
C33B N31B Pd2 126.1(10)
C32B N31B Pd2 121.0(9)
C35B C31B C32B 116.2(14)
C35B C31B C12B 121.5(11)
C32B C31B C12B 122.2(12)
N31B C32B C31B 126.4(12)
C34B C33B N31B 125.6(14)
C33B C34B C35B 123.2(14)
C34B C35B C31B 115.7(13)
C43B N41B C42B 117.8(13)
C43B N41B Pd1 120.2(10)
C42B N41B Pd1 122.0(11)
C42B C41B C45B 116.3(13)
C42B C41B C13B 123.2(13)
C45B C41B C13B 120.4(13)
N41B C42B C41B 125.2(14)
N41B C43B C44B 121.3(16)
C45B C44B C43B 120.3(16)
C44B C45B C41B 118.9(15)
C13C N11C C11C 117.7(12)
C12C N12C C13C 114.2(12)
C12C N13C C11C 115.1(11)
N11C C11C N13C 124.2(12)
N11C C11C C21C 116.9(11)
N13C C11C C21C 118.9(11)
N12C C12C N13C 125.2(12)
N12C C12C C31C 118.3(13)
N13C C12C C31C 116.4(13)
N11C C13C N12C 123.4(14)
N11C C13C C41C 121.5(12)
N12C C13C C41C 115.1(12)
C22C N21C C23C 119.7(13)
C22C N21C Pd3 123.0(10)
C23C N21C Pd3 117.1(10)
C22C C21C C25C 116.2(13)
C22C C21C C11C 120.7(12)
C25C C21C C11C 123.1(12)
N21C C22C C21C 124.1(13)
N21C C23C C24C 117.6(15)
C25C C24C C23C 116.0(16)
C24C C25C C21C 126.3(15)
C33C N31C C32C 113.7(15)
C33C N31C Pd4 123.8(10)
C32C N31C Pd4 122.5(11)
C35C C31C C32C 119.9(13)
C35C C31C C12C 122.1(15)
C32C C31C C12C 118.0(13)
N31C C32C C31C 123.9(14)
N31C C33C C34C 127.2(15)
C35C C34C C33C 115.1(15)
C31C C35C C34C 120.1(15)
C43C N41C C42C 117.9(12)
C43C N41C Pd2 123.3(10)
C42C N41C Pd2 118.7(8)
C45C C41C C42C 118.5(14)
C45C C41C C13C 124.7(13)
C42C C41C C13C 116.8(12)
N41C C42C C41C 121.2(12)
N41C C43C C44C 127.3(16)
C43C C44C C45C 112.0(15)
C41C C45C C44C 123.0(15)
C11D N11D C12D 113.1(13)
C12D N12D C13D 114.1(13)
C13D N13D C11D 114.4(13)
N11D C11D N13D 127.5(15)
N11D C11D C21D 115.4(14)
N13D C11D C21D 117.0(14)
N12D C12D N11D 124.5(14)
N12D C12D C31D 120.8(14)
N11D C12D C31D 114.7(13)
N13D C13D N12D 126.1(14)
N13D C13D C41D 118.5(14)
N12D C13D C41D 115.2(14)
C23D N21D C22D 118.0(15)
C23D N21D Pd5 120.1(11)
C22D N21D Pd5 121.6(11)
C22D C21D C25D 118.9(16)
C22D C21D C11D 121.0(16)
C25D C21D C11D 119.8(14)
N21D C22D C21D 122.5(16)
N21D C23D C24D 121.3(16)
C25D C24D C23D 118.5(19)
C24D C25D C21D 120.4(18)
C33D N31D C32D 119.6(14)
C33D N31D Pd4 120.6(11)
C32D N31D Pd4 119.2(11)
C32D C31D C35D 116.8(15)
C32D C31D C12D 122.0(13)
C35D C31D C12D 121.2(15)
N31D C32D C31D 123.2(14)
N31D C33D C34D 121.5(16)
C33D C34D C35D 117.9(17)
C31D C35D C34D 120.6(17)
C43D N41D C42D 115.3(16)
C43D N41D Pd6 121.6(12)
C42D N41D Pd6 123.0(11)
C45D C41D C42D 120.9(15)
C45D C41D C13D 120.8(16)
C42D C41D C13D 118.2(15)
N41D C42D C41D 122.6(15)
N41D C43D C44D 126.0(17)
C43D C44D C45D 118.3(17)
C41D C45D C44D 116.4(17)
C1A N1A Pd1 105.8(10)
C2A N2A Pd1 110.9(11)
C2A C1A N1A 110.5(17)
C1A C2A N2A 106.3(17)
C1B N1B Pd2 107.7(14)
C2B N2B Pd2 108.7(13)
N1B C1B C2B 117(2)
C1B C2B N2B 112.8(16)
C1C N1C Pd3 107.1(14)
C2C N2C Pd3 107.3(13)
C2C C1C N1C 116(2)
C1C C2C N2C 116(2)
C1D N1D Pd4 108.9(17)
C2D N2D Pd4 107.6(17)
C2D C1D N1D 106(2)
N2D C2D C1D 109(3)
C1E N1E Pd5 105.0(18)
C2E N2E Pd5 106.9(19)
C2E C1E N1E 117.2(11)
C1E C2E N2E 124(3)
C1F N1F Pd6 115(3)
C2F N2F Pd6 107(3)
N1F C1F C2F 111(5)
N2F C2F C1F 110(4)
O101 N100 O103 115(3)
O101 N100 O102 127(3)
O103 N100 O102 118(2)
C106 C101 C102 124(2)
C106 C101 C107 119.8(18)
C102 C101 C107 116(2)
C103 C102 C101 116(3)
C102 C103 C104 119(2)
C105 C104 C103 115(2)
C106 C105 C104 132(2)
C105 C106 C101 113(2)
C108 C107 C101 133(2)
C107 C108 C109 128(2)
C114 C109 C110 121(2)
C114 C109 C108 125.9(19)
C110 C109 C108 113(2)
C109 C110 C111 115(2)
C112 C111 C110 119(2)
C113 C112 C111 123(2)
C112 C113 C114 119(2)
C109 C114 C113 122(2)
C202 C201 C206 121(2)
C202 C201 C207 121.8(19)
C206 C201 C207 116.9(18)
C201 C202 C203 116(2)
C204 C203 C202 124(2)
C203 C204 C205 118(2)
C206 C205 C204 117(2)
C205 C206 C201 124(2)
C208 C207 C201 126(2)
C207 C208 C209 135(2)
C214 C209 C210 117.3(19)
C214 C209 C208 123(2)
C210 C209 C208 119.3(19)
C209 C210 C211 119(2)
C210 C211 C212 118(2)
C213 C212 C211 117(2)
C212 C213 C214 123(2)
C209 C214 C213 126(2)
C306 C301 C302 133(3)
C306 C301 C307 115(2)
C302 C301 C307 111(2)
C303 C302 C301 102(3)
C304 C303 C302 131(4)
C303 C304 C305 118(4)
C304 C305 C306 118(3)
C301 C306 C305 114(2)
C308 C307 C301 128(2)
C307 C308 C309 126(3)
C310 C309 C314 124(2)
C310 C309 C308 126(2)
C314 C309 C308 109(2)
C309 C310 C311 117(2)
C312 C311 C310 124(2)
C311 C312 C313 118(2)
C314 C313 C312 120(2)
C313 C314 C309 117(2)
O202 N200 O203 135(4)
O202 N200 O201 97.8(19)
O203 N200 O201 126(4)
C426 C402 C437 149(6)
C426 C402 C425 85(4)
C437 C402 C425 71(3)
C438 C408 C409 99(5)
C408 C409 C438 38(3)
C416 C410 C434 25.8(19)
C427 C411 C428 85(6)
C427 C411 C433 68(4)
C428 C411 C433 150(7)
C427 C411 C449 11(3)
C428 C411 C449 78(4)
C433 C411 C449 77(3)
C434 C415 C436 128(3)
C434 C416 C410 83(9)
C443 C417 C418 50(2)
C443 C418 C417 69(3)
C422 C420 C421 82(3)
C422 C420 C444 29(3)
C421 C420 C444 110(3)
C440 C421 C420 124(3)
C440 C421 C435 149(4)
C420 C421 C435 82(4)
C440 C421 C422 164(4)
C420 C421 C422 39(3)
C435 C421 C422 44.3(19)
C444 C422 C420 110(5)
C444 C422 C435 130(5)
C420 C422 C435 119(5)
C444 C422 C421 164(5)
C420 C422 C421 58(4)
C435 C422 C421 63(2)
C437 C425 C402 38.7(15)
C437 C425 C426 67(2)
C402 C425 C426 29.6(15)
C402 C426 C425 65(3)
C402 C426 C437 17(3)
C425 C426 C437 52.4(14)
C411 C427 C449 160(6)
C411 C427 C433 68(5)
C449 C427 C433 128(4)
C411 C427 C428 52(4)
C449 C427 C428 113(4)
C433 C427 C428 119(4)
C411 C428 C427 43(3)
C411 C428 C449 72(4)
C427 C428 C449 30(2)
C430 C429 C439 36(2)
C430 C429 C441 51(2)
C439 C429 C441 69(2)
C439 C430 C441 108(6)
C439 C430 C429 85(4)
C441 C430 C429 76(4)
C427 C433 C411 44(3)
C416 C434 C415 118(9)
C416 C434 C410 71(9)
C415 C434 C410 155(3)
C422 C435 C421 72(3)
C422 C435 C444 19(2)
C421 C435 C444 91(3)
C446 C436 C415 165(4)
C402 C437 C425 71(3)
C402 C437 C426 14(2)
C425 C437 C426 60(2)
C408 C438 C409 43(2)
C430 C439 C429 59(4)
C430 C439 C441 43(4)
C429 C439 C441 56.9(19)
C430 C441 C429 54(4)
C430 C441 C439 29(3)
C429 C441 C439 54(3)
C418 C443 C417 61(3)
C422 C444 C420 40(3)
C422 C444 C435 30(3)
C420 C444 C435 70.6(19)
C427 C449 C411 9(2)
C427 C449 C428 37(2)
C411 C449 C428 30.5(18)

loop_
_geom_bond_atom_site_label_1
_geom_bond_atom_site_label_2
_geom_bond_distance
Pd1 N21A 1.988(12)
Pd1 N2A 2.001(12)
Pd1 N1A 2.014(15)
Pd1 N41B 2.015(11)
Pd2 N41C 1.985(10)
Pd2 N31B 1.995(10)
Pd2 N2B 2.013(14)
Pd2 N1B 2.040(12)
Pd3 N1C 2.000(17)
Pd3 N21C 2.032(12)
Pd3 N2C 2.043(14)
Pd3 N21B 2.048(10)
Pd4 N31C 1.967(15)
Pd4 N31D 2.021(12)
Pd4 N1D 2.027(17)
Pd4 N2D 2.053(19)
Pd5 N21D 2.044(14)
Pd5 N31A 2.047(12)
Pd5 N2E 2.056(19)
Pd5 N1E 2.063(13)
Pd6 N1F 1.97(2)
Pd6 N41A 1.990(14)
Pd6 N2F 2.03(2)
Pd6 N41D 2.046(14)
N11A C12A 1.320(16)
N11A C11A 1.319(16)
N12A C12A 1.345(16)
N12A C13A 1.350(17)
N13A C13A 1.333(15)
N13A C11A 1.361(15)
C11A C31A 1.419(17)
C12A C41A 1.515(19)
C13A C21A 1.469(17)
N21A C22A 1.321(15)
N21A C23A 1.372(18)
C21A C25A 1.345(17)
C21A C22A 1.361(18)
C23A C24A 1.38(2)
C24A C25A 1.43(2)
N31A C32A 1.324(16)
N31A C33A 1.38(2)
C31A C35A 1.40(2)
C31A C32A 1.400(18)
C33A C34A 1.39(2)
C34A C35A 1.35(2)
N41A C43A 1.32(2)
N41A C42A 1.336(18)
C41A C42A 1.35(2)
C41A C45A 1.45(2)
C43A C44A 1.38(3)
C44A C45A 1.34(2)
N11B C11B 1.287(16)
N11B C12B 1.368(16)
N12B C12B 1.321(15)
N12B C13B 1.349(17)
N13B C13B 1.313(16)
N13B C11B 1.356(15)
C11B C21B 1.480(17)
C12B C31B 1.491(19)
C13B C41B 1.490(17)
N21B C23B 1.291(18)
N21B C22B 1.376(16)
C21B C22B 1.333(16)
C21B C25B 1.38(2)
C23B C24B 1.33(2)
C24B C25B 1.45(2)
N31B C33B 1.310(16)
N31B C32B 1.327(17)
C31B C35B 1.367(17)
C31B C32B 1.418(17)
C33B C34B 1.301(19)
C34B C35B 1.370(19)
N41B C43B 1.30(2)
N41B C42B 1.356(17)
C41B C42B 1.352(18)
C41B C45B 1.41(2)
C43B C44B 1.40(2)
C44B C45B 1.36(2)
N11C C13C 1.292(16)
N11C C11C 1.295(15)
N12C C12C 1.315(16)
N12C C13C 1.374(16)
N13C C12C 1.321(17)
N13C C11C 1.338(15)
C11C C21C 1.416(17)
C12C C31C 1.493(19)
C13C C41C 1.506(19)
N21C C22C 1.321(16)
N21C C23C 1.436(19)
C21C C22C 1.351(17)
C21C C25C 1.37(2)
C23C C24C 1.45(2)
C24C C25C 1.34(2)
N31C C33C 1.32(2)
N31C C32C 1.356(17)
C31C C35C 1.307(18)
C31C C32C 1.41(2)
C33C C34C 1.41(2)
C34C C35C 1.41(2)
N41C C43C 1.288(18)
N41C C42C 1.363(16)
C41C C45C 1.32(2)
C41C C42C 1.388(18)
C43C C44C 1.39(2)
C44C C45C 1.44(2)
N11D C11D 1.302(17)
N11D C12D 1.401(18)
N12D C12D 1.327(18)
N12D C13D 1.349(18)
N13D C13D 1.316(18)
N13D C11D 1.330(17)
C11D C21D 1.47(2)
C12D C31D 1.52(2)
C13D C41D 1.43(2)
N21D C23D 1.34(2)
N21D C22D 1.348(18)
C21D C22D 1.35(2)
C21D C25D 1.39(2)
C23D C24D 1.43(3)
C24D C25D 1.32(2)
N31D C33D 1.30(2)
N31D C32D 1.339(18)
C31D C32D 1.36(2)
C31D C35D 1.37(2)
C33D C34D 1.38(2)
C34D C35D 1.39(2)
N41D C43D 1.31(2)
N41D C42D 1.343(18)
C41D C45D 1.36(2)
C41D C42D 1.38(2)
C43D C44D 1.36(2)
C44D C45D 1.39(2)
N1A C1A 1.48(2)
N2A C2A 1.45(2)
C1A C2A 1.46(3)
N1B C1B 1.37(3)
N2B C2B 1.47(2)
C1B C2B 1.37(3)
N1C C1C 1.46(3)
N2C C2C 1.43(2)
C1C C2C 1.34(4)
N1D C1D 1.52(3)
N2D C2D 1.46(3)
C1D C2D 1.52(4)
N1E C1E 1.46(5)
N2E C2E 1.31(4)
C1E C2E 1.22(5)
N1F C1F 1.21(10)
N2F C2F 1.48(5)
C1F C2F 1.55(12)
N100 O101 1.15(2)
N100 O103 1.20(2)
N100 O102 1.27(2)
C101 C106 1.33(3)
C101 C102 1.45(3)
C101 C107 1.66(3)
C102 C103 1.38(3)
C103 C104 1.41(3)
C104 C105 1.34(3)
C105 C106 1.28(2)
C107 C108 1.20(3)
C108 C109 1.60(3)
C109 C114 1.32(2)
C109 C110 1.40(3)
C110 C111 1.43(3)
C111 C112 1.32(3)
C112 C113 1.32(2)
C113 C114 1.32(2)
C201 C202 1.35(2)
C201 C206 1.37(2)
C201 C207 1.42(3)
C202 C203 1.44(3)
C203 C204 1.32(3)
C204 C205 1.45(3)
C205 C206 1.33(3)
C207 C208 1.24(2)
C208 C209 1.56(3)
C209 C214 1.24(2)
C209 C210 1.38(3)
C210 C211 1.42(3)
C211 C212 1.45(4)
C212 C213 1.25(3)
C213 C214 1.33(2)
C301 C306 1.23(3)
C301 C302 1.41(3)
C301 C307 1.58(3)
C302 C303 1.42(5)
C303 C304 1.17(6)
C304 C305 1.36(4)
C305 C306 1.41(3)
C307 C308 1.44(3)
C308 C309 1.56(3)
C309 C310 1.30(3)
C309 C314 1.42(3)
C310 C311 1.40(2)
C311 C312 1.34(3)
C312 C313 1.42(3)
C313 C314 1.39(3)
N200 O202 1.26(5)
N200 O203 1.09(2)
N200 O201 1.36(3)
C402 C426 0.94(3)
C402 C437 1.15(3)
C402 C425 1.74(7)
C408 C438 1.21(5)
C408 C409 1.36(4)
C409 C438 1.96(4)
C410 C416 1.78(13)
C410 C434 1.86(9)
C411 C427 0.90(5)
C411 C428 1.06(6)
C411 C433 1.20(5)
C411 C449 1.98(5)
C413 C431 1.09(9)
C415 C434 1.67(5)
C415 C436 1.90(4)
C416 C434 0.82(4)
C417 C443 1.65(5)
C417 C418 1.55(5)
C418 C443 1.35(5)
C419 C445 1.45(5)
C420 C422 1.17(6)
C420 C421 1.56(9)
C420 C444 1.68(7)
C421 C440 1.39(11)
C421 C435 1.70(5)
C421 C422 1.82(7)
C422 C444 0.87(5)
C422 C435 1.33(4)
C423 C424 1.57(7)
C425 C437 1.74(5)
C425 C426 1.91(7)
C426 C437 2.02(3)
C427 C449 1.10(4)
C427 C433 1.20(4)
C427 C428 1.33(4)
C428 C449 2.04(5)
C429 C430 1.54(5)
C429 C439 1.79(5)
C429 C441 1.85(8)
C430 C439 1.04(5)
C430 C441 1.48(9)
C435 C444 2.01(4)
C436 C446 1.23(6)
C439 C441 2.06(9)
